data_4321185
loop_
_publ_author_name
'Katja Siegburg'
'Wilhelm Preetz'

_publ_contact_author
;
    Wilhelm Preetz
    Institut f\"ur Anorganische Chemie
    Universit \"at Kiel
    Olshausenstrasse 40
    D-24098 Kiel
    Germany
;
_publ_contact_author_email siegburg@ac.uni-kiel.de
_publ_contact_author_fax '049 431 880 1520'
_publ_contact_author_phone '049 431 880 2406'
_publ_section_title
;
 Synthesis of Monohalogeno Derivatives of closo-[B~9~H~9~]^2-^. Crystal
 Structures of (Ph~4~P)~2~[1-XB~9~H~8~]*CH~3~CN (X = Cl, Br, I)
;
_journal_name_full 'Inorganic Chemistry'
_journal_page_first 3280
_journal_page_last 3282
_journal_paper_doi 10.1021/ic9913334
_journal_volume 39
_journal_year 2000
_chemical_formula_sum 'C100 H102 B18 Br2 N2 P4'
_chemical_formula_weight 1810.12
_chemical_name_systematic
; 
 ? 
;
_space_group_IT_number 4
_symmetry_cell_setting monoclinic
_symmetry_space_group_name_Hall 'P 2yb'
_symmetry_space_group_name_H-M 'P 1 21 1'
_atom_sites_solution_hydrogens geom
_atom_sites_solution_primary direct
_atom_sites_solution_secondary difmap
_audit_creation_method SHELXL-97
_cell_angle_alpha 90.00
_cell_angle_beta 96.470(14)
_cell_angle_gamma 90.00
_cell_formula_units_Z 2
_cell_length_a 10.673(2)
_cell_length_b 32.875(3)
_cell_length_c 13.802(4)
_cell_measurement_reflns_used 25
_cell_measurement_temperature 208(2)
_cell_measurement_theta_max 21.98
_cell_measurement_theta_min 2.02
_cell_volume 4811.9(17)
_computing_cell_refinement 'CAD-4-PC ver. 1.5 (Enraf-Nonius, 1994)'
_computing_data_collection 'CAD-4-PC ver. 1.5 (Enraf-Nonius, 1994)'
_computing_data_reduction 'MolEN (Fair, 1990)'
_computing_molecular_graphics 'DIAMOND 2.0 (Bergerhoff, 1998)'
_computing_publication_material 'SHELXL-97 (Sheldrick, 1997)'
_computing_structure_refinement 'SHELXL-97 (Sheldrick, 1997)'
_computing_structure_solution 'SIR92 (Altomare, 1993)'
_diffrn_ambient_temperature 208(2)
_diffrn_measured_fraction_theta_full 0.999
_diffrn_measured_fraction_theta_max 0.999
_diffrn_measurement_method omega/2theta
_diffrn_radiation_monochromator graphite
_diffrn_radiation_source 'fine-focus sealed tube'
_diffrn_radiation_type MoK\a
_diffrn_radiation_wavelength 0.71069
_diffrn_reflns_av_R_equivalents 0.0334
_diffrn_reflns_av_sigmaI/netI 0.0334
_diffrn_reflns_limit_h_max 11
_diffrn_reflns_limit_h_min -2
_diffrn_reflns_limit_k_max 34
_diffrn_reflns_limit_k_min -4
_diffrn_reflns_limit_l_max 14
_diffrn_reflns_limit_l_min -14
_diffrn_reflns_number 9277
_diffrn_reflns_theta_full 21.98
_diffrn_reflns_theta_max 21.98
_diffrn_reflns_theta_min 2.02
_diffrn_standards_decay_% 9.2
_diffrn_standards_interval_time 15000s
_diffrn_standards_number 3
_exptl_absorpt_coefficient_mu 0.956
_exptl_absorpt_correction_T_max 0.999
_exptl_absorpt_correction_T_min 0.806
_exptl_absorpt_correction_type empirical
_exptl_crystal_colour yellow
_exptl_crystal_density_diffrn 1.249
_exptl_crystal_density_method 'not measured'
_exptl_crystal_description prismatic
_exptl_crystal_F_000 1872
_exptl_crystal_size_max 0.2
_exptl_crystal_size_mid 0.2
_exptl_crystal_size_min 0.1
_refine_diff_density_max 0.376
_refine_diff_density_min -0.454
_refine_diff_density_rms 0.054
_refine_ls_abs_structure_details 'Flack H D (1983), Acta Cryst. A39, 876-881'
_refine_ls_abs_structure_Flack 0.200(8)
_refine_ls_extinction_method none
_refine_ls_goodness_of_fit_ref 1.062
_refine_ls_hydrogen_treatment mixed
_refine_ls_matrix_type full
_refine_ls_number_parameters 1151
_refine_ls_number_reflns 7043
_refine_ls_number_restraints 1
_refine_ls_restrained_S_all 1.062
_refine_ls_R_factor_all 0.0496
_refine_ls_R_factor_gt 0.0364
_refine_ls_shift/su_max 0.011
_refine_ls_shift/su_mean 0.001
_refine_ls_structure_factor_coef Fsqd
_refine_ls_weighting_details 'calc w=1/[\s^2^(Fo^2^)+(0.0711P)^2^+4.2920P] where P=(Fo^2^+2Fc^2^)/3'
_refine_ls_weighting_scheme calc
_refine_ls_wR_factor_gt 0.0983
_refine_ls_wR_factor_ref 0.1123
_reflns_number_gt 6276
_reflns_number_total 7043
_reflns_threshold_expression >2sigma(I)
_cod_data_source_file ic9913334_2.cif
_cod_data_source_block f
_cod_database_code 4321185

loop_
_symmetry_equiv_pos_as_xyz
'x, y, z'
'-x, y+1/2, -z'

loop_
_atom_site_label
_atom_site_type_symbol
_atom_site_fract_x
_atom_site_fract_y
_atom_site_fract_z
_atom_site_U_iso_or_equiv
_atom_site_adp_type
_atom_site_occupancy
_atom_site_symmetry_multiplicity
_atom_site_calc_flag
_atom_site_refinement_flags
_atom_site_disorder_assembly
_atom_site_disorder_group
Br1 Br 0.17134(7) 0.18934(3) 0.46765(5) 0.0496(2) Uani 1 1 d . . .
Br2 Br -0.01684(8) 0.40309(3) 0.91341(6) 0.0548(2) Uani 1 1 d . . .
P1 P -0.38515(14) 0.06101(5) 1.03359(11) 0.0266(4) Uani 1 1 d . . .
P2 P -0.44835(15) 0.31850(5) 1.36746(11) 0.0288(4) Uani 1 1 d . . .
P3 P -0.91703(15) 0.41109(5) 1.53441(12) 0.0307(4) Uani 1 1 d . . .
P4 P 0.07925(14) 0.14628(5) 0.87241(11) 0.0262(4) Uani 1 1 d . . .
C1A1 C -0.5264(5) 0.0358(2) 1.0612(4) 0.0284(15) Uani 1 1 d . . .
C1A2 C -0.6073(5) 0.0530(2) 1.1228(4) 0.0316(16) Uani 1 1 d . . .
H1A2 H -0.5927 0.0794 1.1476 0.038 Uiso 1 1 calc R . .
C1A3 C -0.7091(6) 0.0307(2) 1.1468(5) 0.0398(18) Uani 1 1 d . . .
H1A3 H -0.7645 0.0421 1.1877 0.048 Uiso 1 1 calc R . .
C1A4 C -0.7298(6) -0.0081(2) 1.1113(5) 0.0410(18) Uani 1 1 d . . .
H1A4 H -0.7996 -0.0229 1.1281 0.049 Uiso 1 1 calc R . .
C1A5 C -0.6505(7) -0.0253(2) 1.0521(5) 0.0421(19) Uani 1 1 d . . .
H1A5 H -0.6648 -0.0521 1.0293 0.050 Uiso 1 1 calc R . .
C1A6 C -0.5497(6) -0.0036(2) 1.0259(5) 0.0401(18) Uani 1 1 d . . .
H1A6 H -0.4962 -0.0153 0.9841 0.048 Uiso 1 1 calc R . .
C1B1 C -0.3689(6) 0.0508(2) 0.9082(4) 0.0310(15) Uani 1 1 d . . .
C1B2 C -0.4696(6) 0.0604(2) 0.8382(4) 0.0371(17) Uani 1 1 d . . .
H1B2 H -0.5447 0.0710 0.8576 0.045 Uiso 1 1 calc R . .
C1B3 C -0.4589(7) 0.0543(2) 0.7412(4) 0.0410(18) Uani 1 1 d . . .
H1B3 H -0.5265 0.0608 0.6941 0.049 Uiso 1 1 calc R . .
C1B4 C -0.3482(7) 0.0385(2) 0.7124(5) 0.0445(19) Uani 1 1 d . . .
H1B4 H -0.3410 0.0346 0.6458 0.053 Uiso 1 1 calc R . .
C1B5 C -0.2477(6) 0.0282(2) 0.7816(5) 0.0394(17) Uani 1 1 d . . .
H1B5 H -0.1733 0.0173 0.7618 0.047 Uiso 1 1 calc R . .
C1B6 C -0.2580(6) 0.0343(2) 0.8799(5) 0.0353(16) Uani 1 1 d . . .
H1B6 H -0.1910 0.0273 0.9271 0.042 Uiso 1 1 calc R . .
C1C1 C -0.3906(5) 0.1148(2) 1.0527(5) 0.0294(15) Uani 1 1 d . . .
C1C2 C -0.3973(6) 0.1305(2) 1.1463(5) 0.0393(18) Uani 1 1 d . . .
H1C2 H -0.4055 0.1130 1.1990 0.047 Uiso 1 1 calc R . .
C1C3 C -0.3916(7) 0.1722(3) 1.1604(6) 0.048(2) Uani 1 1 d . . .
H1C3 H -0.3980 0.1828 1.2229 0.058 Uiso 1 1 calc R . .
C1C4 C -0.3770(6) 0.1980(2) 1.0857(6) 0.049(2) Uani 1 1 d . . .
H1C4 H -0.3728 0.2262 1.0968 0.058 Uiso 1 1 calc R . .
C1C5 C -0.3682(6) 0.1830(2) 0.9942(6) 0.0446(18) Uani 1 1 d . . .
H1C5 H -0.3579 0.2011 0.9429 0.054 Uiso 1 1 calc R . .
C1C6 C -0.3744(6) 0.1416(2) 0.9764(5) 0.0334(16) Uani 1 1 d . . .
H1C6 H -0.3678 0.1316 0.9134 0.040 Uiso 1 1 calc R . .
C1D1 C -0.2503(6) 0.0411(2) 1.1099(4) 0.0258(15) Uani 1 1 d . . .
C1D2 C -0.1542(6) 0.0667(2) 1.1477(5) 0.0410(18) Uani 1 1 d . . .
H1D2 H -0.1588 0.0948 1.1348 0.049 Uiso 1 1 calc R . .
C1D3 C -0.0524(7) 0.0507(3) 1.2042(6) 0.054(2) Uani 1 1 d . . .
H1D3 H 0.0122 0.0682 1.2307 0.065 Uiso 1 1 calc R . .
C1D4 C -0.0418(7) 0.0097(3) 1.2232(5) 0.049(2) Uani 1 1 d . . .
H1D4 H 0.0288 -0.0008 1.2621 0.059 Uiso 1 1 calc R . .
C1D5 C -0.1367(7) -0.0156(2) 1.1842(5) 0.0423(19) Uani 1 1 d . . .
H1D5 H -0.1303 -0.0437 1.1956 0.051 Uiso 1 1 calc R . .
C1D6 C -0.2424(7) -0.0001(2) 1.1278(5) 0.0395(18) Uani 1 1 d . . .
H1D6 H -0.3077 -0.0176 1.1023 0.047 Uiso 1 1 calc R . .
C2A1 C -0.3142(6) 0.2869(2) 1.3569(4) 0.0331(16) Uani 1 1 d . . .
C2A2 C -0.2278(6) 0.2946(2) 1.2919(5) 0.0435(19) Uani 1 1 d . . .
H2A2 H -0.2343 0.3182 1.2533 0.052 Uiso 1 1 calc R . .
C2A3 C -0.1316(8) 0.2671(3) 1.2842(6) 0.059(2) Uani 1 1 d . . .
H2A3 H -0.0727 0.2721 1.2398 0.071 Uiso 1 1 calc R . .
C2A4 C -0.1209(8) 0.2328(3) 1.3400(5) 0.056(2) Uani 1 1 d . . .
H2A4 H -0.0540 0.2147 1.3344 0.067 Uiso 1 1 calc R . .
C2A5 C -0.2072(8) 0.2244(3) 1.4047(6) 0.057(2) Uani 1 1 d . . .
H2A5 H -0.2017 0.2004 1.4420 0.068 Uiso 1 1 calc R . .
C2A6 C -0.3017(7) 0.2524(2) 1.4129(6) 0.049(2) Uani 1 1 d . . .
H2A6 H -0.3593 0.2476 1.4584 0.059 Uiso 1 1 calc R . .
C2B1 C -0.4763(6) 0.3166(2) 1.4935(5) 0.0362(16) Uani 1 1 d . . .
C2B2 C -0.5942(7) 0.3066(2) 1.5185(5) 0.0440(19) Uani 1 1 d . . .
H2B2 H -0.6609 0.2994 1.4712 0.053 Uiso 1 1 calc R . .
C2B3 C -0.6093(8) 0.3078(3) 1.6192(6) 0.054(2) Uani 1 1 d . . .
H2B3 H -0.6876 0.3008 1.6395 0.065 Uiso 1 1 calc R . .
C2B4 C -0.5128(9) 0.3189(3) 1.6872(5) 0.058(2) Uani 1 1 d . . .
H2B4 H -0.5258 0.3199 1.7534 0.070 Uiso 1 1 calc R . .
C2B5 C -0.3968(9) 0.3286(3) 1.6597(5) 0.060(2) Uani 1 1 d . . .
H2B5 H -0.3307 0.3364 1.7068 0.072 Uiso 1 1 calc R . .
C2B6 C -0.3777(7) 0.3269(3) 1.5627(5) 0.049(2) Uani 1 1 d . . .
H2B6 H -0.2978 0.3327 1.5437 0.059 Uiso 1 1 calc R . .
C2C1 C -0.5815(6) 0.2991(2) 1.2900(4) 0.0301(15) Uani 1 1 d . . .
C2C2 C -0.6677(6) 0.3258(3) 1.2410(6) 0.051(2) Uani 1 1 d . . .
H2C2 H -0.6561 0.3541 1.2468 0.061 Uiso 1 1 calc R . .
C2C3 C -0.7716(8) 0.3097(3) 1.1831(6) 0.061(2) Uani 1 1 d . . .
H2C3 H -0.8294 0.3273 1.1479 0.073 Uiso 1 1 calc R . .
C2C4 C -0.7900(7) 0.2690(3) 1.1771(6) 0.054(2) Uani 1 1 d . . .
H2C4 H -0.8612 0.2586 1.1387 0.065 Uiso 1 1 calc R . .
C2C5 C -0.7065(8) 0.2432(3) 1.2262(7) 0.066(3) Uani 1 1 d . . .
H2C5 H -0.7209 0.2151 1.2218 0.079 Uiso 1 1 calc R . .
C2C6 C -0.6011(8) 0.2576(3) 1.2822(6) 0.059(2) Uani 1 1 d . . .
H2C6 H -0.5430 0.2394 1.3148 0.071 Uiso 1 1 calc R . .
C2D1 C -0.4258(5) 0.3712(2) 1.3381(5) 0.0287(15) Uani 1 1 d . . .
C2D2 C -0.4049(7) 0.3825(2) 1.2434(5) 0.0380(17) Uani 1 1 d . . .
H2D2 H -0.3958 0.3625 1.1960 0.046 Uiso 1 1 calc R . .
C2D3 C -0.3976(7) 0.4234(3) 1.2200(6) 0.049(2) Uani 1 1 d . . .
H2D3 H -0.3828 0.4311 1.1567 0.059 Uiso 1 1 calc R . .
C2D4 C -0.4121(7) 0.4526(3) 1.2888(7) 0.054(2) Uani 1 1 d . . .
H2D4 H -0.4079 0.4802 1.2722 0.065 Uiso 1 1 calc R . .
C2D5 C -0.4323(8) 0.4419(3) 1.3813(6) 0.054(2) Uani 1 1 d . . .
H2D5 H -0.4405 0.4622 1.4280 0.064 Uiso 1 1 calc R . .
C2D6 C -0.4408(6) 0.4013(2) 1.4068(5) 0.0419(18) Uani 1 1 d . . .
H2D6 H -0.4567 0.3941 1.4702 0.050 Uiso 1 1 calc R . .
C3A1 C -1.0567(6) 0.4381(2) 1.5599(4) 0.0312(16) Uani 1 1 d . . .
C3A2 C -1.1345(6) 0.4235(2) 1.6265(5) 0.0402(18) Uani 1 1 d . . .
H3A2 H -1.1181 0.3983 1.6571 0.048 Uiso 1 1 calc R . .
C3A3 C -1.2375(7) 0.4469(3) 1.6472(6) 0.046(2) Uani 1 1 d . . .
H3A3 H -1.2917 0.4372 1.6912 0.056 Uiso 1 1 calc R . .
C3A4 C -1.2595(6) 0.4842(3) 1.6033(5) 0.0445(19) Uani 1 1 d . . .
H3A4 H -1.3268 0.5004 1.6195 0.053 Uiso 1 1 calc R . .
C3A5 C -1.1848(6) 0.4981(2) 1.5365(5) 0.0397(18) Uani 1 1 d . . .
H3A5 H -1.2027 0.5232 1.5055 0.048 Uiso 1 1 calc R . .
C3A6 C -1.0825(6) 0.4752(2) 1.5141(5) 0.0358(17) Uani 1 1 d . . .
H3A6 H -1.0310 0.4849 1.4681 0.043 Uiso 1 1 calc R . .
C3B1 C -0.9104(6) 0.4139(2) 1.4064(5) 0.0348(16) Uani 1 1 d . . .
C3B2 C -1.0186(6) 0.4070(2) 1.3418(5) 0.0446(18) Uani 1 1 d . . .
H3B2 H -1.0959 0.4018 1.3659 0.054 Uiso 1 1 calc R . .
C3B3 C -1.0119(9) 0.4080(3) 1.2424(5) 0.058(2) Uani 1 1 d . . .
H3B3 H -1.0841 0.4023 1.1991 0.069 Uiso 1 1 calc R . .
C3B4 C -0.9004(10) 0.4173(3) 1.2067(5) 0.057(2) Uani 1 1 d . . .
H3B4 H -0.8975 0.4190 1.1390 0.069 Uiso 1 1 calc R . .
C3B5 C -0.7937(8) 0.4242(2) 1.2688(5) 0.049(2) Uani 1 1 d . . .
H3B5 H -0.7177 0.4301 1.2434 0.059 Uiso 1 1 calc R . .
C3B6 C -0.7959(7) 0.4225(2) 1.3677(5) 0.0445(19) Uani 1 1 d . . .
H3B6 H -0.7217 0.4271 1.4098 0.053 Uiso 1 1 calc R . .
C3C1 C -0.9259(6) 0.3594(2) 1.5742(5) 0.0381(17) Uani 1 1 d . . .
C3C2 C -0.9388(7) 0.3286(3) 1.5062(6) 0.051(2) Uani 1 1 d . . .
H3C2 H -0.9403 0.3342 1.4393 0.061 Uiso 1 1 calc R . .
C3C3 C -0.9499(9) 0.2882(3) 1.5401(8) 0.069(3) Uani 1 1 d . . .
H3C3 H -0.9576 0.2667 1.4951 0.083 Uiso 1 1 calc R . .
C3C4 C -0.9495(8) 0.2802(3) 1.6366(8) 0.073(3) Uani 1 1 d . . .
H3C4 H -0.9591 0.2533 1.6576 0.087 Uiso 1 1 calc R . .
C3C5 C -0.9352(7) 0.3111(3) 1.7035(7) 0.057(2) Uani 1 1 d . . .
H3C5 H -0.9329 0.3052 1.7704 0.068 Uiso 1 1 calc R . .
C3C6 C -0.9243(6) 0.3507(2) 1.6728(6) 0.0440(19) Uani 1 1 d . . .
H3C6 H -0.9157 0.3719 1.7188 0.053 Uiso 1 1 calc R . .
C3D1 C -0.7799(6) 0.4355(2) 1.5954(5) 0.0323(16) Uani 1 1 d . . .
C3D2 C -0.7599(7) 0.4767(2) 1.5798(5) 0.0405(18) Uani 1 1 d . . .
H3D2 H -0.8185 0.4913 1.5371 0.049 Uiso 1 1 calc R . .
C3D3 C -0.6571(6) 0.4964(3) 1.6252(5) 0.0465(19) Uani 1 1 d . . .
H3D3 H -0.6445 0.5242 1.6135 0.056 Uiso 1 1 calc R . .
C3D4 C -0.5708(7) 0.4748(3) 1.6893(6) 0.050(2) Uani 1 1 d . . .
H3D4 H -0.5003 0.4883 1.7214 0.060 Uiso 1 1 calc R . .
C3D5 C -0.5878(7) 0.4346(3) 1.7055(6) 0.052(2) Uani 1 1 d . . .
H3D5 H -0.5300 0.4203 1.7495 0.062 Uiso 1 1 calc R . .
C3D6 C -0.6911(6) 0.4146(2) 1.6569(5) 0.0443(18) Uani 1 1 d . . .
H3D6 H -0.7008 0.3865 1.6660 0.053 Uiso 1 1 calc R . .
C4A1 C 0.1142(5) 0.0939(2) 0.8492(4) 0.0279(15) Uani 1 1 d . . .
C4A2 C 0.0712(6) 0.0636(2) 0.9082(5) 0.0380(17) Uani 1 1 d . . .
H4A2 H 0.0292 0.0708 0.9620 0.046 Uiso 1 1 calc R . .
C4A3 C 0.0901(6) 0.0234(2) 0.8876(6) 0.0438(19) Uani 1 1 d . . .
H4A3 H 0.0616 0.0030 0.9277 0.053 Uiso 1 1 calc R . .
C4A4 C 0.1503(7) 0.0128(2) 0.8091(6) 0.0471(19) Uani 1 1 d . . .
H4A4 H 0.1625 -0.0148 0.7951 0.057 Uiso 1 1 calc R . .
C4A5 C 0.1930(8) 0.0422(2) 0.7506(6) 0.050(2) Uani 1 1 d . . .
H4A5 H 0.2345 0.0346 0.6968 0.060 Uiso 1 1 calc R . .
C4A6 C 0.1758(7) 0.0828(3) 0.7698(5) 0.0424(19) Uani 1 1 d . . .
H4A6 H 0.2054 0.1029 0.7295 0.051 Uiso 1 1 calc R . .
C4B1 C -0.0658(5) 0.1609(2) 0.8013(4) 0.0238(14) Uani 1 1 d . . .
C4B2 C -0.1033(6) 0.2009(2) 0.8015(4) 0.0360(17) Uani 1 1 d . . .
H4B2 H -0.0532 0.2202 0.8381 0.043 Uiso 1 1 calc R . .
C4B3 C -0.2149(7) 0.2128(2) 0.7480(5) 0.0442(18) Uani 1 1 d . . .
H4B3 H -0.2420 0.2400 0.7485 0.053 Uiso 1 1 calc R . .
C4B4 C -0.2858(7) 0.1837(3) 0.6937(5) 0.0454(19) Uani 1 1 d . . .
H4B4 H -0.3605 0.1916 0.6556 0.055 Uiso 1 1 calc R . .
C4B5 C -0.2487(6) 0.1436(2) 0.6945(5) 0.0432(18) Uani 1 1 d . . .
H4B5 H -0.2987 0.1242 0.6582 0.052 Uiso 1 1 calc R . .
C4B6 C -0.1385(6) 0.1320(2) 0.7485(4) 0.0329(16) Uani 1 1 d . . .
H4B6 H -0.1128 0.1046 0.7495 0.039 Uiso 1 1 calc R . .
C4C1 C 0.0698(6) 0.1505(2) 1.0002(4) 0.0292(15) Uani 1 1 d . . .
C4C2 C -0.0326(6) 0.1692(2) 1.0365(4) 0.0331(16) Uani 1 1 d . . .
H4C2 H -0.1001 0.1795 0.9939 0.040 Uiso 1 1 calc R . .
C4C3 C -0.0330(7) 0.1724(2) 1.1371(5) 0.0389(18) Uani 1 1 d . . .
H4C3 H -0.1007 0.1853 1.1626 0.047 Uiso 1 1 calc R . .
C4C4 C 0.0649(7) 0.1569(2) 1.1992(5) 0.0402(18) Uani 1 1 d . . .
H4C4 H 0.0637 0.1591 1.2670 0.048 Uiso 1 1 calc R . .
C4C5 C 0.1644(6) 0.1384(2) 1.1627(5) 0.0393(17) Uani 1 1 d . . .
H4C5 H 0.2310 0.1279 1.2057 0.047 Uiso 1 1 calc R . .
C4C6 C 0.1678(6) 0.1350(2) 1.0645(4) 0.0383(17) Uani 1 1 d . . .
H4C6 H 0.2366 0.1222 1.0403 0.046 Uiso 1 1 calc R . .
C4D1 C 0.2016(5) 0.1799(2) 0.8425(4) 0.0297(15) Uani 1 1 d . . .
C4D2 C 0.2258(6) 0.1835(2) 0.7450(4) 0.0389(17) Uani 1 1 d . . .
H4D2 H 0.1754 0.1695 0.6956 0.047 Uiso 1 1 calc R . .
C4D3 C 0.3219(7) 0.2073(2) 0.7223(5) 0.0433(18) Uani 1 1 d . . .
H4D3 H 0.3393 0.2089 0.6572 0.052 Uiso 1 1 calc R . .
C4D4 C 0.3939(7) 0.2289(2) 0.7921(6) 0.0460(19) Uani 1 1 d . . .
H4D4 H 0.4611 0.2449 0.7750 0.055 Uiso 1 1 calc R . .
C4D5 C 0.3679(7) 0.2274(2) 0.8890(5) 0.0442(19) Uani 1 1 d . . .
H4D5 H 0.4148 0.2431 0.9372 0.053 Uiso 1 1 calc R . .
C4D6 C 0.2719(6) 0.2024(2) 0.9129(5) 0.0383(18) Uani 1 1 d . . .
H4D6 H 0.2545 0.2007 0.9781 0.046 Uiso 1 1 calc R . .
B11 B 0.3106(6) 0.1485(3) 0.4711(5) 0.0310(18) Uani 1 1 d . . .
B12 B 0.4194(7) 0.1419(3) 0.3700(5) 0.0330(18) Uani 1 1 d . . .
B13 B 0.3050(7) 0.0976(2) 0.4005(5) 0.0290(17) Uani 1 1 d . . .
B14 B 0.4614(7) 0.1654(3) 0.4797(6) 0.038(2) Uani 1 1 d . . .
B15 B 0.4566(8) 0.0919(3) 0.3745(5) 0.039(2) Uani 1 1 d . . .
B16 B 0.2939(7) 0.1031(2) 0.5223(5) 0.0304(18) Uani 1 1 d . . .
B17 B 0.4266(7) 0.1299(3) 0.5619(5) 0.0338(18) Uani 1 1 d . . .
B18 B 0.5375(7) 0.1221(3) 0.4588(6) 0.043(2) Uani 1 1 d . . .
B19 B 0.4232(7) 0.0781(2) 0.4893(5) 0.0317(18) Uani 1 1 d . . .
B21 B -0.1168(7) 0.3564(3) 0.9556(6) 0.0358(19) Uani 1 1 d . . .
B22 B -0.1727(7) 0.3102(3) 0.8782(6) 0.046(2) Uani 1 1 d . . .
B23 B -0.2968(8) 0.3484(3) 0.9220(6) 0.044(2) Uani 1 1 d . . .
B24 B -0.0520(8) 0.3100(3) 0.9679(6) 0.044(2) Uani 1 1 d . . .
B25 B -0.3120(9) 0.2967(3) 0.9198(6) 0.047(2) Uani 1 1 d . . .
B26 B -0.2279(8) 0.3656(3) 1.0321(5) 0.039(2) Uani 1 1 d . . .
B27 B -0.1188(7) 0.3285(3) 1.0656(6) 0.0376(19) Uani 1 1 d . . .
B28 B -0.1763(8) 0.2816(3) 0.9874(6) 0.043(2) Uani 1 1 d . . .
B29 B -0.2985(7) 0.3194(3) 1.0316(6) 0.042(2) Uani 1 1 d . . .
CA1 C -0.6506(11) 0.3503(4) 0.9558(9) 0.102(4) Uani 1 1 d . . .
HA1A H -0.5966 0.3514 0.9039 0.153 Uiso 1 1 calc R . .
HA1B H -0.7357 0.3433 0.9287 0.153 Uiso 1 1 calc R . .
HA1C H -0.6191 0.3298 1.0030 0.153 Uiso 1 1 calc R . .
CA2 C -0.6512(9) 0.3885(4) 1.0019(8) 0.069(3) Uani 1 1 d . . .
NA1 N -0.6476(9) 0.4194(4) 1.0417(7) 0.093(3) Uani 1 1 d . . .
NB1 N -0.9060(8) 0.5488(3) 1.4186(6) 0.074(2) Uani 1 1 d . . .
CB1 C -0.0827(7) 0.0738(3) 0.5300(7) 0.056(2) Uani 1 1 d . . .
CB2 C -0.0647(8) 0.1063(3) 0.4595(7) 0.101(4) Uani 1 1 d . . .
HB2A H 0.0236 0.1077 0.4491 0.151 Uiso 1 1 calc R . .
HB2B H -0.0905 0.1322 0.4848 0.151 Uiso 1 1 calc R . .
HB2C H -0.1152 0.1005 0.3982 0.151 Uiso 1 1 calc R . .
H12 H 0.4153 0.1571 0.3014 0.042(18) Uiso 1 1 d R . .
H13 H 0.2047 0.0885 0.3603 0.06(2) Uiso 1 1 d R . .
H14 H 0.4931 0.1976 0.4964 0.031(16) Uiso 1 1 d R . .
H15 H 0.5042 0.0704 0.3245 0.023(15) Uiso 1 1 d R . .
H16 H 0.2089 0.0872 0.5651 0.05(2) Uiso 1 1 d R . .
H17 H 0.4413 0.1351 0.6415 0.06(2) Uiso 1 1 d R . .
H18 H 0.6465 0.1189 0.4692 0.05(2) Uiso 1 1 d R . .
H19 H 0.4397 0.0477 0.5244 0.05(2) Uiso 1 1 d R . .
H22 H -0.1515 0.3078 0.7987 0.039(18) Uiso 1 1 d R . .
H23 H -0.3276 0.3706 0.8652 0.10(3) Uiso 1 1 d R . .
H24 H 0.0514 0.2916 0.9568 0.030(16) Uiso 1 1 d R . .
H25 H -0.4053 0.2777 0.8875 0.041(18) Uiso 1 1 d R . .
H26 H -0.2436 0.3926 1.0771 0.020(14) Uiso 1 1 d R . .
H27 H -0.0674 0.3289 1.1404 0.038(18) Uiso 1 1 d R . .
H28 H -0.1643 0.2489 1.0065 0.06(2) Uiso 1 1 d R . .
H29 H -0.3707 0.3160 1.0725 0.06(2) Uiso 1 1 d R . .

loop_
_atom_site_aniso_label
_atom_site_aniso_U_11
_atom_site_aniso_U_22
_atom_site_aniso_U_33
_atom_site_aniso_U_23
_atom_site_aniso_U_13
_atom_site_aniso_U_12
Br1 0.0514(4) 0.0536(5) 0.0409(4) -0.0068(4) -0.0070(3) 0.0243(4)
Br2 0.0602(5) 0.0465(5) 0.0595(5) 0.0056(4) 0.0145(4) -0.0140(4)
P1 0.0291(9) 0.0267(10) 0.0240(8) 0.0016(7) 0.0032(6) -0.0002(8)
P2 0.0283(8) 0.0301(10) 0.0280(8) 0.0014(8) 0.0042(7) -0.0003(8)
P3 0.0283(9) 0.0256(10) 0.0384(9) -0.0071(8) 0.0049(7) 0.0003(8)
P4 0.0264(8) 0.0290(10) 0.0225(8) -0.0025(7) -0.0007(6) -0.0002(8)
C1A1 0.029(3) 0.031(4) 0.024(3) 0.006(3) -0.002(3) -0.001(3)
C1A2 0.030(3) 0.033(4) 0.031(3) 0.008(3) 0.001(3) 0.006(3)
C1A3 0.032(4) 0.047(5) 0.040(4) 0.004(4) 0.006(3) -0.006(4)
C1A4 0.035(4) 0.048(5) 0.038(4) 0.007(4) -0.001(3) -0.014(4)
C1A5 0.054(5) 0.033(4) 0.038(4) -0.009(4) 0.002(4) -0.008(4)
C1A6 0.041(4) 0.039(5) 0.041(4) -0.009(3) 0.005(3) -0.006(4)
C1B1 0.035(4) 0.029(4) 0.029(3) 0.005(3) 0.002(3) -0.004(3)
C1B2 0.040(4) 0.037(4) 0.033(4) 0.003(3) 0.000(3) -0.004(4)
C1B3 0.057(5) 0.040(5) 0.024(3) 0.003(3) 0.001(3) -0.007(4)
C1B4 0.072(5) 0.040(5) 0.023(3) 0.000(3) 0.014(4) -0.012(4)
C1B5 0.044(4) 0.042(5) 0.035(4) -0.009(3) 0.020(3) -0.001(4)
C1B6 0.035(4) 0.037(4) 0.034(4) -0.003(3) 0.004(3) -0.006(3)
C1C1 0.021(3) 0.025(4) 0.043(4) 0.000(3) 0.001(3) -0.001(3)
C1C2 0.038(4) 0.044(5) 0.037(4) -0.006(4) 0.009(3) -0.010(3)
C1C3 0.044(4) 0.046(5) 0.057(5) -0.018(4) 0.018(4) -0.008(4)
C1C4 0.036(4) 0.027(5) 0.084(6) 0.000(4) 0.010(4) -0.001(3)
C1C5 0.041(4) 0.036(5) 0.058(5) 0.009(4) 0.013(3) 0.004(4)
C1C6 0.033(3) 0.033(4) 0.034(4) 0.004(3) 0.003(3) 0.000(3)
C1D1 0.033(4) 0.026(4) 0.020(3) 0.005(3) 0.009(3) 0.002(3)
C1D2 0.035(4) 0.038(5) 0.049(4) 0.009(4) -0.002(3) -0.007(4)
C1D3 0.038(4) 0.057(6) 0.062(5) 0.006(5) -0.012(4) -0.007(4)
C1D4 0.033(4) 0.077(7) 0.036(4) 0.016(4) 0.003(3) 0.016(4)
C1D5 0.053(5) 0.033(4) 0.042(4) 0.014(4) 0.012(4) 0.020(4)
C1D6 0.045(4) 0.033(5) 0.041(4) 0.006(3) 0.007(3) -0.004(4)
C2A1 0.033(4) 0.036(4) 0.028(3) -0.001(3) -0.008(3) 0.002(3)
C2A2 0.047(4) 0.050(5) 0.034(4) 0.008(4) 0.006(3) 0.021(4)
C2A3 0.058(5) 0.079(7) 0.044(4) -0.001(5) 0.015(4) 0.028(5)
C2A4 0.060(5) 0.057(6) 0.046(4) -0.010(4) -0.013(4) 0.037(5)
C2A5 0.060(5) 0.042(5) 0.066(5) 0.003(4) -0.002(4) 0.013(4)
C2A6 0.044(4) 0.046(5) 0.056(5) 0.012(4) 0.000(4) 0.002(4)
C2B1 0.041(4) 0.035(4) 0.033(4) 0.005(3) 0.006(3) 0.005(3)
C2B2 0.043(4) 0.047(5) 0.044(4) 0.012(4) 0.013(3) 0.005(4)
C2B3 0.059(5) 0.048(5) 0.060(5) 0.011(4) 0.029(4) 0.018(4)
C2B4 0.091(7) 0.055(6) 0.030(4) 0.006(4) 0.013(4) 0.021(5)
C2B5 0.080(6) 0.061(6) 0.036(4) 0.002(4) -0.002(4) 0.017(5)
C2B6 0.045(4) 0.065(6) 0.037(4) 0.008(4) -0.002(3) -0.004(4)
C2C1 0.027(3) 0.030(4) 0.033(4) 0.001(3) 0.003(3) -0.002(3)
C2C2 0.040(4) 0.039(5) 0.070(5) -0.003(4) -0.012(4) 0.006(4)
C2C3 0.048(5) 0.053(6) 0.076(6) 0.007(5) -0.019(4) 0.004(4)
C2C4 0.045(4) 0.053(6) 0.061(5) -0.003(4) -0.015(4) -0.006(4)
C2C5 0.069(6) 0.035(5) 0.086(6) -0.008(5) -0.024(5) -0.011(5)
C2C6 0.059(5) 0.030(5) 0.082(6) 0.007(4) -0.023(4) -0.005(4)
C2D1 0.024(3) 0.027(4) 0.035(4) -0.001(3) 0.001(3) 0.000(3)
C2D2 0.052(4) 0.025(4) 0.039(4) 0.003(3) 0.014(3) 0.004(3)
C2D3 0.049(5) 0.048(6) 0.056(5) 0.015(4) 0.026(4) 0.012(4)
C2D4 0.055(5) 0.027(5) 0.083(6) 0.000(5) 0.014(4) -0.002(4)
C2D5 0.057(5) 0.036(5) 0.067(6) -0.020(4) 0.004(4) -0.007(4)
C2D6 0.050(4) 0.039(5) 0.036(4) -0.008(4) 0.006(3) -0.004(4)
C3A1 0.028(3) 0.029(4) 0.037(4) -0.011(3) 0.004(3) -0.003(3)
C3A2 0.038(4) 0.037(5) 0.046(4) -0.001(4) 0.008(3) 0.002(3)
C3A3 0.036(4) 0.054(6) 0.052(4) -0.004(4) 0.015(3) -0.005(4)
C3A4 0.035(4) 0.052(5) 0.047(4) -0.008(4) 0.006(3) 0.019(4)
C3A5 0.039(4) 0.030(4) 0.049(4) -0.006(3) 0.002(3) 0.012(3)
C3A6 0.030(4) 0.028(4) 0.049(4) -0.001(3) 0.005(3) -0.002(3)
C3B1 0.039(4) 0.023(4) 0.043(4) -0.007(3) 0.006(3) 0.005(3)
C3B2 0.042(4) 0.037(4) 0.053(4) -0.013(4) -0.004(3) -0.002(4)
C3B3 0.084(6) 0.039(5) 0.045(4) -0.019(4) -0.016(4) 0.009(5)
C3B4 0.101(7) 0.038(5) 0.034(4) -0.006(4) 0.012(5) 0.013(5)
C3B5 0.070(5) 0.036(5) 0.045(5) -0.005(4) 0.021(4) 0.015(4)
C3B6 0.048(4) 0.046(5) 0.041(4) -0.006(4) 0.009(3) 0.005(4)
C3C1 0.028(4) 0.030(4) 0.058(5) -0.006(4) 0.010(3) -0.004(3)
C3C2 0.046(4) 0.041(5) 0.062(5) -0.005(4) -0.006(4) 0.001(4)
C3C3 0.071(6) 0.035(6) 0.097(8) -0.012(5) -0.007(5) -0.006(5)
C3C4 0.061(6) 0.054(6) 0.104(8) 0.022(6) 0.009(5) -0.007(5)
C3C5 0.051(5) 0.055(6) 0.068(5) 0.013(5) 0.022(4) 0.004(4)
C3C6 0.036(4) 0.039(5) 0.059(5) 0.007(4) 0.016(3) 0.006(4)
C3D1 0.025(3) 0.034(4) 0.039(4) -0.008(3) 0.008(3) 0.002(3)
C3D2 0.038(4) 0.037(5) 0.046(4) 0.000(4) 0.002(3) -0.006(4)
C3D3 0.043(4) 0.042(5) 0.056(5) -0.013(4) 0.010(4) -0.009(4)
C3D4 0.031(4) 0.061(6) 0.058(5) -0.022(5) 0.010(4) -0.012(4)
C3D5 0.032(4) 0.062(6) 0.060(5) -0.001(5) -0.003(4) -0.003(4)
C3D6 0.038(4) 0.030(4) 0.064(5) -0.004(4) 0.002(4) -0.002(4)
C4A1 0.025(3) 0.032(4) 0.025(3) -0.002(3) 0.000(3) 0.008(3)
C4A2 0.039(4) 0.034(5) 0.042(4) 0.000(4) 0.013(3) 0.009(3)
C4A3 0.038(4) 0.032(5) 0.060(5) 0.011(4) 0.002(4) 0.002(3)
C4A4 0.050(4) 0.030(5) 0.060(5) -0.013(4) 0.000(4) 0.004(4)
C4A5 0.064(5) 0.036(5) 0.052(5) -0.008(4) 0.015(4) 0.012(4)
C4A6 0.047(4) 0.049(5) 0.030(4) 0.001(4) 0.004(3) 0.010(4)
C4B1 0.022(3) 0.024(4) 0.025(3) 0.003(3) 0.001(3) 0.004(3)
C4B2 0.041(4) 0.036(5) 0.030(3) -0.001(3) -0.006(3) -0.006(3)
C4B3 0.046(4) 0.036(4) 0.048(4) 0.000(4) -0.004(3) 0.011(4)
C4B4 0.039(4) 0.055(6) 0.039(4) 0.003(4) -0.008(3) 0.003(4)
C4B5 0.041(4) 0.037(5) 0.048(4) -0.005(4) -0.011(3) -0.002(4)
C4B6 0.030(3) 0.032(4) 0.034(3) -0.004(3) -0.006(3) 0.006(3)
C4C1 0.033(3) 0.029(4) 0.025(3) 0.000(3) 0.000(3) -0.001(3)
C4C2 0.032(4) 0.033(4) 0.033(4) -0.003(3) -0.005(3) -0.001(3)
C4C3 0.046(4) 0.039(4) 0.035(4) -0.010(3) 0.017(3) -0.005(4)
C4C4 0.058(5) 0.042(5) 0.019(3) 0.001(3) 0.000(3) -0.006(4)
C4C5 0.041(4) 0.045(5) 0.029(4) 0.000(3) -0.010(3) 0.002(4)
C4C6 0.038(4) 0.049(5) 0.027(4) 0.003(3) 0.000(3) 0.013(4)
C4D1 0.027(3) 0.028(4) 0.032(3) 0.000(3) -0.003(3) 0.001(3)
C4D2 0.042(4) 0.041(5) 0.034(4) -0.007(3) 0.004(3) -0.011(4)
C4D3 0.048(4) 0.043(5) 0.039(4) 0.003(4) 0.004(3) -0.011(4)
C4D4 0.034(4) 0.042(5) 0.062(5) 0.010(4) 0.005(4) -0.013(4)
C4D5 0.041(4) 0.046(5) 0.042(4) 0.002(4) -0.007(3) -0.016(4)
C4D6 0.043(4) 0.044(5) 0.027(3) -0.004(3) 0.001(3) -0.005(4)
B11 0.031(4) 0.036(5) 0.025(4) -0.003(3) -0.002(3) 0.009(4)
B12 0.032(4) 0.036(5) 0.031(4) 0.005(4) 0.006(3) -0.003(4)
B13 0.038(4) 0.021(4) 0.028(4) 0.005(3) 0.004(3) 0.001(3)
B14 0.037(4) 0.033(5) 0.043(5) 0.004(4) -0.007(3) -0.010(4)
B15 0.045(5) 0.043(5) 0.027(4) 0.007(4) -0.002(3) 0.011(4)
B16 0.036(4) 0.026(4) 0.028(4) -0.001(3) 0.001(3) -0.003(4)
B17 0.043(4) 0.031(5) 0.026(4) 0.000(3) -0.002(3) 0.004(4)
B18 0.029(4) 0.056(6) 0.045(5) 0.000(4) -0.001(4) 0.001(4)
B19 0.041(4) 0.029(5) 0.024(4) 0.002(3) -0.003(3) 0.000(4)
B21 0.037(4) 0.030(5) 0.040(4) -0.004(4) 0.002(3) -0.007(4)
B22 0.035(4) 0.065(7) 0.038(4) -0.012(5) 0.003(4) -0.003(4)
B23 0.043(5) 0.050(6) 0.037(5) 0.001(4) -0.002(4) 0.005(4)
B24 0.052(5) 0.043(6) 0.037(4) -0.003(4) 0.006(4) 0.009(4)
B25 0.051(5) 0.053(6) 0.036(5) -0.007(4) 0.005(4) -0.011(5)
B26 0.049(5) 0.039(5) 0.029(4) 0.000(4) 0.011(3) 0.013(4)
B27 0.039(4) 0.035(5) 0.039(4) 0.000(4) 0.003(3) 0.000(4)
B28 0.044(5) 0.038(5) 0.046(5) -0.003(4) 0.001(4) 0.004(4)
B29 0.035(4) 0.052(6) 0.039(4) -0.009(4) 0.010(4) -0.003(4)
CA1 0.093(8) 0.109(10) 0.106(9) -0.025(8) 0.022(7) -0.012(8)
CA2 0.058(6) 0.078(8) 0.070(7) 0.014(6) 0.006(5) -0.003(6)
NA1 0.074(6) 0.100(9) 0.101(7) 0.022(6) -0.008(5) -0.004(6)
NB1 0.084(6) 0.067(6) 0.074(5) 0.015(5) 0.032(4) -0.002(5)
CB1 0.036(4) 0.060(6) 0.074(6) -0.015(5) 0.014(4) 0.002(4)
CB2 0.058(6) 0.103(10) 0.141(10) 0.032(9) 0.014(6) -0.001(6)

loop_
_atom_type_symbol
_atom_type_description
_atom_type_scat_dispersion_real
_atom_type_scat_dispersion_imag
_atom_type_scat_source
B B 0.0013 0.0007 'International Tables Vol C Tables 4.2.6.8 and 6.1.1.4'
C C 0.0033 0.0016 'International Tables Vol C Tables 4.2.6.8 and 6.1.1.4'
P P 0.1023 0.0942 'International Tables Vol C Tables 4.2.6.8 and 6.1.1.4'
Br Br -0.2901 2.4595 'International Tables Vol C Tables 4.2.6.8 and 6.1.1.4'
N N 0.0061 0.0033 'International Tables Vol C Tables 4.2.6.8 and 6.1.1.4'
H H 0.0000 0.0000 'International Tables Vol C Tables 4.2.6.8 and 6.1.1.4'

loop_
_geom_angle_atom_site_label_1
_geom_angle_atom_site_label_2
_geom_angle_atom_site_label_3
_geom_angle
_geom_angle_site_symmetry_1
_geom_angle_site_symmetry_3
_geom_angle_publ_flag
C1C1 P1 C1B1 109.6(3) . . ?
C1C1 P1 C1A1 112.5(3) . . ?
C1B1 P1 C1A1 107.1(3) . . ?
C1C1 P1 C1D1 108.0(3) . . ?
C1B1 P1 C1D1 109.8(3) . . ?
C1A1 P1 C1D1 109.9(3) . . ?
C2A1 P2 C2C1 109.4(3) . . ?
C2A1 P2 C2B1 106.3(3) . . ?
C2C1 P2 C2B1 110.9(3) . . ?
C2A1 P2 C2D1 114.3(3) . . ?
C2C1 P2 C2D1 109.0(3) . . ?
C2B1 P2 C2D1 107.0(3) . . ?
C3B1 P3 C3C1 111.3(3) . . ?
C3B1 P3 C3D1 108.7(3) . . ?
C3C1 P3 C3D1 110.5(3) . . ?
C3B1 P3 C3A1 107.1(3) . . ?
C3C1 P3 C3A1 109.5(3) . . ?
C3D1 P3 C3A1 109.6(3) . . ?
C4C1 P4 C4D1 107.7(3) . . ?
C4C1 P4 C4A1 106.7(3) . . ?
C4D1 P4 C4A1 112.2(3) . . ?
C4C1 P4 C4B1 112.1(3) . . ?
C4D1 P4 C4B1 108.2(3) . . ?
C4A1 P4 C4B1 110.0(3) . . ?
C1A6 C1A1 C1A2 119.3(6) . . ?
C1A6 C1A1 P1 118.4(5) . . ?
C1A2 C1A1 P1 122.1(5) . . ?
C1A3 C1A2 C1A1 119.1(7) . . ?
C1A3 C1A2 H1A2 120.4 . . ?
C1A1 C1A2 H1A2 120.4 . . ?
C1A4 C1A3 C1A2 120.4(7) . . ?
C1A4 C1A3 H1A3 119.8 . . ?
C1A2 C1A3 H1A3 119.8 . . ?
C1A5 C1A4 C1A3 120.9(7) . . ?
C1A5 C1A4 H1A4 119.6 . . ?
C1A3 C1A4 H1A4 119.6 . . ?
C1A4 C1A5 C1A6 119.9(7) . . ?
C1A4 C1A5 H1A5 120.0 . . ?
C1A6 C1A5 H1A5 120.0 . . ?
C1A5 C1A6 C1A1 120.3(7) . . ?
C1A5 C1A6 H1A6 119.8 . . ?
C1A1 C1A6 H1A6 119.8 . . ?
C1B6 C1B1 C1B2 120.2(6) . . ?
C1B6 C1B1 P1 121.3(5) . . ?
C1B2 C1B1 P1 118.4(5) . . ?
C1B3 C1B2 C1B1 120.0(6) . . ?
C1B3 C1B2 H1B2 120.0 . . ?
C1B1 C1B2 H1B2 120.0 . . ?
C1B2 C1B3 C1B4 120.1(6) . . ?
C1B2 C1B3 H1B3 120.0 . . ?
C1B4 C1B3 H1B3 120.0 . . ?
C1B3 C1B4 C1B5 120.5(6) . . ?
C1B3 C1B4 H1B4 119.7 . . ?
C1B5 C1B4 H1B4 119.7 . . ?
C1B6 C1B5 C1B4 119.6(6) . . ?
C1B6 C1B5 H1B5 120.2 . . ?
C1B4 C1B5 H1B5 120.2 . . ?
C1B5 C1B6 C1B1 119.5(6) . . ?
C1B5 C1B6 H1B6 120.3 . . ?
C1B1 C1B6 H1B6 120.3 . . ?
C1C6 C1C1 C1C2 118.9(7) . . ?
C1C6 C1C1 P1 120.2(5) . . ?
C1C2 C1C1 P1 120.5(5) . . ?
C1C3 C1C2 C1C1 119.3(7) . . ?
C1C3 C1C2 H1C2 120.3 . . ?
C1C1 C1C2 H1C2 120.3 . . ?
C1C4 C1C3 C1C2 121.2(7) . . ?
C1C4 C1C3 H1C3 119.4 . . ?
C1C2 C1C3 H1C3 119.4 . . ?
C1C3 C1C4 C1C5 120.2(8) . . ?
C1C3 C1C4 H1C4 119.9 . . ?
C1C5 C1C4 H1C4 119.9 . . ?
C1C4 C1C5 C1C6 120.7(7) . . ?
C1C4 C1C5 H1C5 119.6 . . ?
C1C6 C1C5 H1C5 119.6 . . ?
C1C5 C1C6 C1C1 119.6(7) . . ?
C1C5 C1C6 H1C6 120.2 . . ?
C1C1 C1C6 H1C6 120.2 . . ?
C1D6 C1D1 C1D2 120.3(6) . . ?
C1D6 C1D1 P1 119.3(5) . . ?
C1D2 C1D1 P1 120.4(5) . . ?
C1D3 C1D2 C1D1 119.2(7) . . ?
C1D3 C1D2 H1D2 120.4 . . ?
C1D1 C1D2 H1D2 120.4 . . ?
C1D2 C1D3 C1D4 121.9(8) . . ?
C1D2 C1D3 H1D3 119.1 . . ?
C1D4 C1D3 H1D3 119.1 . . ?
C1D5 C1D4 C1D3 118.5(7) . . ?
C1D5 C1D4 H1D4 120.8 . . ?
C1D3 C1D4 H1D4 120.8 . . ?
C1D4 C1D5 C1D6 121.0(7) . . ?
C1D4 C1D5 H1D5 119.5 . . ?
C1D6 C1D5 H1D5 119.5 . . ?
C1D1 C1D6 C1D5 119.2(7) . . ?
C1D1 C1D6 H1D6 120.4 . . ?
C1D5 C1D6 H1D6 120.4 . . ?
C2A6 C2A1 C2A2 119.1(7) . . ?
C2A6 C2A1 P2 117.6(5) . . ?
C2A2 C2A1 P2 123.2(5) . . ?
C2A3 C2A2 C2A1 119.3(7) . . ?
C2A3 C2A2 H2A2 120.4 . . ?
C2A1 C2A2 H2A2 120.4 . . ?
C2A4 C2A3 C2A2 120.9(7) . . ?
C2A4 C2A3 H2A3 119.6 . . ?
C2A2 C2A3 H2A3 119.6 . . ?
C2A3 C2A4 C2A5 120.8(7) . . ?
C2A3 C2A4 H2A4 119.6 . . ?
C2A5 C2A4 H2A4 119.6 . . ?
C2A6 C2A5 C2A4 117.7(8) . . ?
C2A6 C2A5 H2A5 121.1 . . ?
C2A4 C2A5 H2A5 121.1 . . ?
C2A1 C2A6 C2A5 122.2(7) . . ?
C2A1 C2A6 H2A6 118.9 . . ?
C2A5 C2A6 H2A6 118.9 . . ?
C2B2 C2B1 C2B6 122.0(6) . . ?
C2B2 C2B1 P2 120.3(5) . . ?
C2B6 C2B1 P2 117.6(5) . . ?
C2B1 C2B2 C2B3 116.5(7) . . ?
C2B1 C2B2 H2B2 121.8 . . ?
C2B3 C2B2 H2B2 121.8 . . ?
C2B4 C2B3 C2B2 121.5(7) . . ?
C2B4 C2B3 H2B3 119.2 . . ?
C2B2 C2B3 H2B3 119.2 . . ?
C2B3 C2B4 C2B5 120.4(7) . . ?
C2B3 C2B4 H2B4 119.8 . . ?
C2B5 C2B4 H2B4 119.8 . . ?
C2B4 C2B5 C2B6 119.7(8) . . ?
C2B4 C2B5 H2B5 120.1 . . ?
C2B6 C2B5 H2B5 120.1 . . ?
C2B5 C2B6 C2B1 119.9(7) . . ?
C2B5 C2B6 H2B6 120.1 . . ?
C2B1 C2B6 H2B6 120.1 . . ?
C2C6 C2C1 C2C2 120.0(7) . . ?
C2C6 C2C1 P2 120.0(5) . . ?
C2C2 C2C1 P2 120.0(6) . . ?
C2C1 C2C2 C2C3 118.5(8) . . ?
C2C1 C2C2 H2C2 120.7 . . ?
C2C3 C2C2 H2C2 120.7 . . ?
C2C4 C2C3 C2C2 120.7(8) . . ?
C2C4 C2C3 H2C3 119.7 . . ?
C2C2 C2C3 H2C3 119.7 . . ?
C2C3 C2C4 C2C5 120.4(8) . . ?
C2C3 C2C4 H2C4 119.8 . . ?
C2C5 C2C4 H2C4 119.8 . . ?
C2C4 C2C5 C2C6 121.1(8) . . ?
C2C4 C2C5 H2C5 119.4 . . ?
C2C6 C2C5 H2C5 119.4 . . ?
C2C5 C2C6 C2C1 119.3(8) . . ?
C2C5 C2C6 H2C6 120.4 . . ?
C2C1 C2C6 H2C6 120.4 . . ?
C2D6 C2D1 C2D2 119.4(7) . . ?
C2D6 C2D1 P2 120.1(5) . . ?
C2D2 C2D1 P2 120.3(5) . . ?
C2D3 C2D2 C2D1 119.6(7) . . ?
C2D3 C2D2 H2D2 120.2 . . ?
C2D1 C2D2 H2D2 120.2 . . ?
C2D4 C2D3 C2D2 120.2(7) . . ?
C2D4 C2D3 H2D3 119.9 . . ?
C2D2 C2D3 H2D3 119.9 . . ?
C2D5 C2D4 C2D3 120.7(8) . . ?
C2D5 C2D4 H2D4 119.6 . . ?
C2D3 C2D4 H2D4 119.6 . . ?
C2D4 C2D5 C2D6 120.5(7) . . ?
C2D4 C2D5 H2D5 119.8 . . ?
C2D6 C2D5 H2D5 119.8 . . ?
C2D5 C2D6 C2D1 119.7(7) . . ?
C2D5 C2D6 H2D6 120.2 . . ?
C2D1 C2D6 H2D6 120.2 . . ?
C3A6 C3A1 C3A2 120.1(6) . . ?
C3A6 C3A1 P3 118.1(5) . . ?
C3A2 C3A1 P3 121.8(6) . . ?
C3A1 C3A2 C3A3 119.2(7) . . ?
C3A1 C3A2 H3A2 120.4 . . ?
C3A3 C3A2 H3A2 120.4 . . ?
C3A4 C3A3 C3A2 119.9(7) . . ?
C3A4 C3A3 H3A3 120.0 . . ?
C3A2 C3A3 H3A3 120.0 . . ?
C3A5 C3A4 C3A3 120.8(7) . . ?
C3A5 C3A4 H3A4 119.6 . . ?
C3A3 C3A4 H3A4 119.6 . . ?
C3A4 C3A5 C3A6 120.3(7) . . ?
C3A4 C3A5 H3A5 119.8 . . ?
C3A6 C3A5 H3A5 119.8 . . ?
C3A1 C3A6 C3A5 119.7(7) . . ?
C3A1 C3A6 H3A6 120.2 . . ?
C3A5 C3A6 H3A6 120.2 . . ?
C3B2 C3B1 C3B6 118.6(6) . . ?
C3B2 C3B1 P3 120.2(5) . . ?
C3B6 C3B1 P3 121.2(5) . . ?
C3B3 C3B2 C3B1 119.9(7) . . ?
C3B3 C3B2 H3B2 120.0 . . ?
C3B1 C3B2 H3B2 120.0 . . ?
C3B4 C3B3 C3B2 120.3(7) . . ?
C3B4 C3B3 H3B3 119.8 . . ?
C3B2 C3B3 H3B3 119.8 . . ?
C3B5 C3B4 C3B3 120.5(7) . . ?
C3B5 C3B4 H3B4 119.8 . . ?
C3B3 C3B4 H3B4 119.8 . . ?
C3B4 C3B5 C3B6 120.9(8) . . ?
C3B4 C3B5 H3B5 119.6 . . ?
C3B6 C3B5 H3B5 119.6 . . ?
C3B5 C3B6 C3B1 119.8(7) . . ?
C3B5 C3B6 H3B6 120.1 . . ?
C3B1 C3B6 H3B6 120.1 . . ?
C3C2 C3C1 C3C6 120.4(7) . . ?
C3C2 C3C1 P3 119.6(6) . . ?
C3C6 C3C1 P3 120.0(6) . . ?
C3C1 C3C2 C3C3 118.0(8) . . ?
C3C1 C3C2 H3C2 121.0 . . ?
C3C3 C3C2 H3C2 121.0 . . ?
C3C4 C3C3 C3C2 121.0(9) . . ?
C3C4 C3C3 H3C3 119.5 . . ?
C3C2 C3C3 H3C3 119.5 . . ?
C3C3 C3C4 C3C5 120.3(9) . . ?
C3C3 C3C4 H3C4 119.8 . . ?
C3C5 C3C4 H3C4 119.8 . . ?
C3C4 C3C5 C3C6 120.0(8) . . ?
C3C4 C3C5 H3C5 120.0 . . ?
C3C6 C3C5 H3C5 120.0 . . ?
C3C5 C3C6 C3C1 120.2(8) . . ?
C3C5 C3C6 H3C6 119.9 . . ?
C3C1 C3C6 H3C6 119.9 . . ?
C3D6 C3D1 C3D2 118.3(7) . . ?
C3D6 C3D1 P3 122.1(6) . . ?
C3D2 C3D1 P3 119.6(5) . . ?
C3D3 C3D2 C3D1 121.3(7) . . ?
C3D3 C3D2 H3D2 119.3 . . ?
C3D1 C3D2 H3D2 119.3 . . ?
C3D2 C3D3 C3D4 119.3(8) . . ?
C3D2 C3D3 H3D3 120.4 . . ?
C3D4 C3D3 H3D3 120.4 . . ?
C3D5 C3D4 C3D3 120.6(7) . . ?
C3D5 C3D4 H3D4 119.7 . . ?
C3D3 C3D4 H3D4 119.7 . . ?
C3D4 C3D5 C3D6 119.7(8) . . ?
C3D4 C3D5 H3D5 120.2 . . ?
C3D6 C3D5 H3D5 120.2 . . ?
C3D1 C3D6 C3D5 120.8(7) . . ?
C3D1 C3D6 H3D6 119.6 . . ?
C3D5 C3D6 H3D6 119.6 . . ?
C4A6 C4A1 C4A2 119.4(7) . . ?
C4A6 C4A1 P4 121.1(5) . . ?
C4A2 C4A1 P4 119.4(5) . . ?
C4A3 C4A2 C4A1 120.0(6) . . ?
C4A3 C4A2 H4A2 120.0 . . ?
C4A1 C4A2 H4A2 120.0 . . ?
C4A4 C4A3 C4A2 120.2(7) . . ?
C4A4 C4A3 H4A3 119.9 . . ?
C4A2 C4A3 H4A3 119.9 . . ?
C4A3 C4A4 C4A5 120.3(7) . . ?
C4A3 C4A4 H4A4 119.9 . . ?
C4A5 C4A4 H4A4 119.9 . . ?
C4A4 C4A5 C4A6 120.8(7) . . ?
C4A4 C4A5 H4A5 119.6 . . ?
C4A6 C4A5 H4A5 119.6 . . ?
C4A5 C4A6 C4A1 119.3(7) . . ?
C4A5 C4A6 H4A6 120.3 . . ?
C4A1 C4A6 H4A6 120.3 . . ?
C4B2 C4B1 C4B6 120.9(6) . . ?
C4B2 C4B1 P4 119.1(5) . . ?
C4B6 C4B1 P4 120.0(5) . . ?
C4B1 C4B2 C4B3 120.2(6) . . ?
C4B1 C4B2 H4B2 119.9 . . ?
C4B3 C4B2 H4B2 119.9 . . ?
C4B2 C4B3 C4B4 118.5(7) . . ?
C4B2 C4B3 H4B3 120.7 . . ?
C4B4 C4B3 H4B3 120.7 . . ?
C4B5 C4B4 C4B3 121.2(6) . . ?
C4B5 C4B4 H4B4 119.4 . . ?
C4B3 C4B4 H4B4 119.4 . . ?
C4B6 C4B5 C4B4 119.9(7) . . ?
C4B6 C4B5 H4B5 120.0 . . ?
C4B4 C4B5 H4B5 120.0 . . ?
C4B5 C4B6 C4B1 119.3(7) . . ?
C4B5 C4B6 H4B6 120.3 . . ?
C4B1 C4B6 H4B6 120.3 . . ?
C4C6 C4C1 C4C2 119.6(6) . . ?
C4C6 C4C1 P4 118.8(5) . . ?
C4C2 C4C1 P4 121.6(5) . . ?
C4C3 C4C2 C4C1 118.8(6) . . ?
C4C3 C4C2 H4C2 120.6 . . ?
C4C1 C4C2 H4C2 120.6 . . ?
C4C4 C4C3 C4C2 120.5(6) . . ?
C4C4 C4C3 H4C3 119.8 . . ?
C4C2 C4C3 H4C3 119.8 . . ?
C4C5 C4C4 C4C3 120.2(6) . . ?
C4C5 C4C4 H4C4 119.9 . . ?
C4C3 C4C4 H4C4 119.9 . . ?
C4C6 C4C5 C4C4 120.7(6) . . ?
C4C6 C4C5 H4C5 119.6 . . ?
C4C4 C4C5 H4C5 119.6 . . ?
C4C5 C4C6 C4C1 120.2(6) . . ?
C4C5 C4C6 H4C6 119.9 . . ?
C4C1 C4C6 H4C6 119.9 . . ?
C4D6 C4D1 C4D2 119.2(6) . . ?
C4D6 C4D1 P4 121.4(5) . . ?
C4D2 C4D1 P4 119.4(5) . . ?
C4D3 C4D2 C4D1 119.8(6) . . ?
C4D3 C4D2 H4D2 120.1 . . ?
C4D1 C4D2 H4D2 120.1 . . ?
C4D2 C4D3 C4D4 121.3(7) . . ?
C4D2 C4D3 H4D3 119.3 . . ?
C4D4 C4D3 H4D3 119.3 . . ?
C4D3 C4D4 C4D5 120.0(7) . . ?
C4D3 C4D4 H4D4 120.0 . . ?
C4D5 C4D4 H4D4 120.0 . . ?
C4D6 C4D5 C4D4 118.9(6) . . ?
C4D6 C4D5 H4D5 120.6 . . ?
C4D4 C4D5 H4D5 120.6 . . ?
C4D1 C4D6 C4D5 120.8(6) . . ?
C4D1 C4D6 H4D6 119.6 . . ?
C4D5 C4D6 H4D6 119.6 . . ?
B16 B11 B14 114.2(6) . . ?
B16 B11 B17 59.4(4) . . ?
B14 B11 B17 58.7(4) . . ?
B16 B11 B12 107.9(5) . . ?
B14 B11 B12 56.1(4) . . ?
B17 B11 B12 92.5(5) . . ?
B16 B11 B13 56.0(4) . . ?
B14 B11 B13 107.1(5) . . ?
B17 B11 B13 92.2(5) . . ?
B12 B11 B13 61.6(4) . . ?
B16 B11 Br1 119.7(5) . . ?
B14 B11 Br1 118.6(6) . . ?
B17 B11 Br1 135.0(5) . . ?
B12 B11 Br1 124.5(5) . . ?
B13 B11 Br1 126.1(4) . . ?
B15 B12 B14 111.7(6) . . ?
B15 B12 B18 58.3(5) . . ?
B14 B12 B18 57.4(5) . . ?
B15 B12 B11 104.0(5) . . ?
B14 B12 B11 55.1(4) . . ?
B18 B12 B11 88.9(5) . . ?
B15 B12 B13 54.9(4) . . ?
B14 B12 B13 104.5(5) . . ?
B18 B12 B13 89.5(5) . . ?
B11 B12 B13 59.4(4) . . ?
B15 B12 H12 118.4 . . ?
B14 B12 H12 123.5 . . ?
B18 B12 H12 137.5 . . ?
B11 B12 H12 128.4 . . ?
B13 B12 H12 124.8 . . ?
B15 B13 B16 113.0(5) . . ?
B15 B13 B19 59.3(4) . . ?
B16 B13 B19 58.8(4) . . ?
B15 B13 B11 103.0(5) . . ?
B16 B13 B11 54.2(4) . . ?
B19 B13 B11 89.2(5) . . ?
B15 B13 B12 54.1(4) . . ?
B16 B13 B12 104.2(5) . . ?
B19 B13 B12 90.3(5) . . ?
B11 B13 B12 59.0(4) . . ?
B15 B13 H13 134.4 . . ?
B16 B13 H13 109.1 . . ?
B19 B13 H13 139.8 . . ?
B11 B13 H13 115.4 . . ?
B12 B13 H13 129.2 . . ?
B18 B14 B11 100.6(6) . . ?
B18 B14 B17 71.3(5) . . ?
B11 B14 B17 62.8(4) . . ?
B18 B14 B12 63.2(5) . . ?
B11 B14 B12 68.8(4) . . ?
B17 B14 B12 103.0(6) . . ?
B18 B14 H14 133.7 . . ?
B11 B14 H14 125.7 . . ?
B17 B14 H14 126.3 . . ?
B12 B14 H14 130.3 . . ?
B12 B15 B18 63.5(5) . . ?
B12 B15 B13 71.1(5) . . ?
B18 B15 B13 102.3(6) . . ?
B12 B15 B19 102.5(6) . . ?
B18 B15 B19 70.4(5) . . ?
B13 B15 B19 62.4(4) . . ?
B12 B15 H15 134.0 . . ?
B18 B15 H15 123.4 . . ?
B13 B15 H15 133.7 . . ?
B19 B15 H15 123.0 . . ?
B11 B16 B17 63.2(4) . . ?
B11 B16 B13 69.8(4) . . ?
B17 B16 B13 102.9(5) . . ?
B11 B16 B19 100.9(5) . . ?
B17 B16 B19 70.6(5) . . ?
B13 B16 B19 62.6(4) . . ?
B11 B16 H16 133.6 . . ?
B17 B16 H16 133.2 . . ?
B13 B16 H16 123.7 . . ?
B19 B16 H16 125.1 . . ?
B14 B17 B16 112.2(5) . . ?
B14 B17 B11 58.5(4) . . ?
B16 B17 B11 57.4(4) . . ?
B14 B17 B18 53.9(5) . . ?
B16 B17 B18 104.3(5) . . ?
B11 B17 B18 87.9(4) . . ?
B14 B17 B19 104.3(5) . . ?
B16 B17 B19 54.8(4) . . ?
B11 B17 B19 88.1(5) . . ?
B18 B17 B19 60.0(4) . . ?
B14 B17 H17 122.7 . . ?
B16 B17 H17 114.7 . . ?
B11 B17 H17 131.3 . . ?
B18 B17 H17 135.2 . . ?
B19 B17 H17 129.1 . . ?
B14 B18 B15 113.4(6) . . ?
B14 B18 B12 59.3(5) . . ?
B15 B18 B12 58.2(5) . . ?
B14 B18 B17 54.8(4) . . ?
B15 B18 B17 105.7(5) . . ?
B12 B18 B17 90.7(5) . . ?
B14 B18 B19 105.2(5) . . ?
B15 B18 B19 55.5(4) . . ?
B12 B18 B19 90.4(5) . . ?
B17 B18 B19 60.2(4) . . ?
B14 B18 H18 123.6 . . ?
B15 B18 H18 117.3 . . ?
B12 B18 H18 137.8 . . ?
B17 B18 H18 126.8 . . ?
B19 B18 H18 122.9 . . ?
B16 B19 B15 112.0(6) . . ?
B16 B19 B13 58.6(4) . . ?
B15 B19 B13 58.3(4) . . ?
B16 B19 B18 104.0(5) . . ?
B15 B19 B18 54.0(4) . . ?
B13 B19 B18 89.7(5) . . ?
B16 B19 B17 54.5(4) . . ?
B15 B19 B17 104.2(6) . . ?
B13 B19 B17 90.5(5) . . ?
B18 B19 B17 59.8(4) . . ?
B16 B19 H19 114.1 . . ?
B15 B19 H19 126.6 . . ?
B13 B19 H19 133.5 . . ?
B18 B19 H19 132.8 . . ?
B17 B19 H19 124.0 . . ?
B24 B21 B26 114.1(6) . . ?
B24 B21 B27 59.2(5) . . ?
B26 B21 B27 59.0(5) . . ?
B24 B21 B22 55.5(5) . . ?
B26 B21 B22 107.1(6) . . ?
B27 B21 B22 92.1(5) . . ?
B24 B21 B23 106.7(6) . . ?
B26 B21 B23 55.5(4) . . ?
B27 B21 B23 91.6(5) . . ?
B22 B21 B23 61.4(4) . . ?
B24 B21 Br2 120.1(5) . . ?
B26 B21 Br2 118.4(6) . . ?
B27 B21 Br2 134.8(5) . . ?
B22 B21 Br2 126.3(5) . . ?
B23 B21 Br2 125.6(5) . . ?
B24 B22 B25 112.0(6) . . ?
B24 B22 B28 57.5(5) . . ?
B25 B22 B28 58.4(5) . . ?
B24 B22 B21 55.1(5) . . ?
B25 B22 B21 104.3(6) . . ?
B28 B22 B21 89.0(5) . . ?
B24 B22 B23 105.3(6) . . ?
B25 B22 B23 54.7(5) . . ?
B28 B22 B23 89.9(5) . . ?
B21 B22 B23 60.1(4) . . ?
B24 B22 H22 119.1 . . ?
B25 B22 H22 125.1 . . ?
B28 B22 H22 142.9 . . ?
B21 B22 H22 120.4 . . ?
B23 B22 H22 123.3 . . ?
B25 B23 B26 112.2(7) . . ?
B25 B23 B29 58.4(5) . . ?
B26 B23 B29 58.0(5) . . ?
B25 B23 B21 103.2(6) . . ?
B26 B23 B21 55.1(4) . . ?
B29 B23 B21 88.5(5) . . ?
B25 B23 B22 55.0(5) . . ?
B26 B23 B22 104.3(5) . . ?
B29 B23 B22 89.5(6) . . ?
B21 B23 B22 58.5(4) . . ?
B25 B23 H23 129.2 . . ?
B26 B23 H23 118.6 . . ?
B29 B23 H23 158.4 . . ?
B21 B23 H23 106.8 . . ?
B22 B23 H23 111.3 . . ?
B28 B24 B21 101.5(6) . . ?
B28 B24 B22 64.2(5) . . ?
B21 B24 B22 69.4(5) . . ?
B28 B24 B27 70.3(5) . . ?
B21 B24 B27 63.3(5) . . ?
B22 B24 B27 103.0(6) . . ?
B28 B24 H24 117.8 . . ?
B21 B24 H24 140.2 . . ?
B22 B24 H24 120.8 . . ?
B27 B24 H24 134.8 . . ?
B29 B25 B28 69.7(5) . . ?
B29 B25 B23 63.3(5) . . ?
B28 B25 B23 102.0(6) . . ?
B29 B25 B22 101.6(6) . . ?
B28 B25 B22 62.8(5) . . ?
B23 B25 B22 70.3(6) . . ?
B29 B25 H25 122.6 . . ?
B28 B25 H25 131.4 . . ?
B23 B25 H25 126.1 . . ?
B22 B25 H25 135.8 . . ?
B29 B26 B21 100.2(6) . . ?
B29 B26 B23 63.4(5) . . ?
B21 B26 B23 69.4(5) . . ?
B29 B26 B27 69.6(5) . . ?
B21 B26 B27 62.6(5) . . ?
B23 B26 B27 102.4(6) . . ?
B29 B26 H26 128.7 . . ?
B21 B26 H26 130.7 . . ?
B23 B26 H26 133.5 . . ?
B27 B26 H26 124.1 . . ?
B24 B27 B26 111.9(6) . . ?
B24 B27 B21 57.5(5) . . ?
B26 B27 B21 58.4(4) . . ?
B24 B27 B28 54.0(5) . . ?
B26 B27 B28 104.7(5) . . ?
B21 B27 B28 88.2(5) . . ?
B24 B27 B29 104.1(5) . . ?
B26 B27 B29 54.8(5) . . ?
B21 B27 B29 88.9(5) . . ?
B28 B27 B29 60.2(4) . . ?
B24 B27 H27 122.0 . . ?
B26 B27 H27 119.4 . . ?
B21 B27 H27 137.3 . . ?
B28 B27 H27 128.0 . . ?
B29 B27 H27 126.5 . . ?
B24 B28 B25 113.0(7) . . ?
B24 B28 B22 58.3(5) . . ?
B25 B28 B22 58.7(5) . . ?
B24 B28 B27 55.8(5) . . ?
B25 B28 B27 105.5(6) . . ?
B22 B28 B27 90.8(6) . . ?
B24 B28 B29 105.4(6) . . ?
B25 B28 B29 55.2(5) . . ?
B22 B28 B29 90.4(6) . . ?
B27 B28 B29 60.0(4) . . ?
B24 B28 H28 120.5 . . ?
B25 B28 H28 118.7 . . ?
B22 B28 H28 134.4 . . ?
B27 B28 H28 128.0 . . ?
B29 B28 H28 127.3 . . ?
B26 B29 B25 112.8(6) . . ?
B26 B29 B23 58.7(5) . . ?
B25 B29 B23 58.4(5) . . ?
B26 B29 B27 55.6(4) . . ?
B25 B29 B27 105.4(5) . . ?
B23 B29 B27 91.0(5) . . ?
B26 B29 B28 105.1(5) . . ?
B25 B29 B28 55.2(5) . . ?
B23 B29 B28 90.2(5) . . ?
B27 B29 B28 59.9(4) . . ?
B26 B29 H29 117.5 . . ?
B25 B29 H29 117.7 . . ?
B23 B29 H29 127.6 . . ?
B27 B29 H29 132.5 . . ?
B28 B29 H29 133.2 . . ?
CA2 CA1 HA1A 109.5 . . ?
CA2 CA1 HA1B 109.5 . . ?
HA1A CA1 HA1B 109.5 . . ?
CA2 CA1 HA1C 109.5 . . ?
HA1A CA1 HA1C 109.5 . . ?
HA1B CA1 HA1C 109.5 . . ?
NA1 CA2 CA1 177.5(13) . . ?
NB1 CB1 CB2 177.9(10) 2_447 . ?
CB1 CB2 HB2A 109.5 . . ?
CB1 CB2 HB2B 109.5 . . ?
HB2A CB2 HB2B 109.5 . . ?
CB1 CB2 HB2C 109.5 . . ?
HB2A CB2 HB2C 109.5 . . ?
HB2B CB2 HB2C 109.5 . . ?

loop_
_geom_bond_atom_site_label_1
_geom_bond_atom_site_label_2
_geom_bond_distance
_geom_bond_site_symmetry_2
_geom_bond_publ_flag
Br1 B11 2.000(7) . ?
Br2 B21 1.995(8) . ?
P1 C1C1 1.789(7) . ?
P1 C1B1 1.790(6) . ?
P1 C1A1 1.799(6) . ?
P1 C1D1 1.808(6) . ?
P2 C2A1 1.787(7) . ?
P2 C2C1 1.797(6) . ?
P2 C2B1 1.798(6) . ?
P2 C2D1 1.802(7) . ?
P3 C3B1 1.779(7) . ?
P3 C3C1 1.792(8) . ?
P3 C3D1 1.795(7) . ?
P3 C3A1 1.804(6) . ?
P4 C4C1 1.783(6) . ?
P4 C4D1 1.794(6) . ?
P4 C4A1 1.799(7) . ?
P4 C4B1 1.802(6) . ?
C1A1 C1A6 1.395(10) . ?
C1A1 C1A2 1.399(9) . ?
C1A2 C1A3 1.381(9) . ?
C1A2 H1A2 0.9400 . ?
C1A3 C1A4 1.375(11) . ?
C1A3 H1A3 0.9400 . ?
C1A4 C1A5 1.365(10) . ?
C1A4 H1A4 0.9400 . ?
C1A5 C1A6 1.373(10) . ?
C1A5 H1A5 0.9400 . ?
C1A6 H1A6 0.9400 . ?
C1B1 C1B6 1.397(9) . ?
C1B1 C1B2 1.398(9) . ?
C1B2 C1B3 1.371(9) . ?
C1B2 H1B2 0.9400 . ?
C1B3 C1B4 1.389(10) . ?
C1B3 H1B3 0.9400 . ?
C1B4 C1B5 1.395(10) . ?
C1B4 H1B4 0.9400 . ?
C1B5 C1B6 1.388(9) . ?
C1B5 H1B5 0.9400 . ?
C1B6 H1B6 0.9400 . ?
C1C1 C1C6 1.401(9) . ?
C1C1 C1C2 1.402(9) . ?
C1C2 C1C3 1.384(11) . ?
C1C2 H1C2 0.9400 . ?
C1C3 C1C4 1.357(11) . ?
C1C3 H1C3 0.9400 . ?
C1C4 C1C5 1.367(11) . ?
C1C4 H1C4 0.9400 . ?
C1C5 C1C6 1.383(11) . ?
C1C5 H1C5 0.9400 . ?
C1C6 H1C6 0.9400 . ?
C1D1 C1D6 1.378(10) . ?
C1D1 C1D2 1.384(10) . ?
C1D2 C1D3 1.369(10) . ?
C1D2 H1D2 0.9400 . ?
C1D3 C1D4 1.377(12) . ?
C1D3 H1D3 0.9400 . ?
C1D4 C1D5 1.372(11) . ?
C1D4 H1D4 0.9400 . ?
C1D5 C1D6 1.392(10) . ?
C1D5 H1D5 0.9400 . ?
C1D6 H1D6 0.9400 . ?
C2A1 C2A6 1.373(10) . ?
C2A1 C2A2 1.380(10) . ?
C2A2 C2A3 1.380(11) . ?
C2A2 H2A2 0.9400 . ?
C2A3 C2A4 1.363(12) . ?
C2A3 H2A3 0.9400 . ?
C2A4 C2A5 1.381(12) . ?
C2A4 H2A4 0.9400 . ?
C2A5 C2A6 1.380(11) . ?
C2A5 H2A5 0.9400 . ?
C2A6 H2A6 0.9400 . ?
C2B1 C2B2 1.381(10) . ?
C2B1 C2B6 1.382(10) . ?
C2B2 C2B3 1.418(10) . ?
C2B2 H2B2 0.9400 . ?
C2B3 C2B4 1.362(12) . ?
C2B3 H2B3 0.9400 . ?
C2B4 C2B5 1.374(12) . ?
C2B4 H2B4 0.9400 . ?
C2B5 C2B6 1.378(10) . ?
C2B5 H2B5 0.9400 . ?
C2B6 H2B6 0.9400 . ?
C2C1 C2C6 1.382(11) . ?
C2C1 C2C2 1.392(10) . ?
C2C2 C2C3 1.397(11) . ?
C2C2 H2C2 0.9400 . ?
C2C3 C2C4 1.353(13) . ?
C2C3 H2C3 0.9400 . ?
C2C4 C2C5 1.355(12) . ?
C2C4 H2C4 0.9400 . ?
C2C5 C2C6 1.375(11) . ?
C2C5 H2C5 0.9400 . ?
C2C6 H2C6 0.9400 . ?
C2D1 C2D6 1.393(10) . ?
C2D1 C2D2 1.400(9) . ?
C2D2 C2D3 1.387(10) . ?
C2D2 H2D2 0.9400 . ?
C2D3 C2D4 1.371(12) . ?
C2D3 H2D3 0.9400 . ?
C2D4 C2D5 1.364(11) . ?
C2D4 H2D4 0.9400 . ?
C2D5 C2D6 1.386(12) . ?
C2D5 H2D5 0.9400 . ?
C2D6 H2D6 0.9400 . ?
C3A1 C3A6 1.387(10) . ?
C3A1 C3A2 1.392(10) . ?
C3A2 C3A3 1.398(10) . ?
C3A2 H3A2 0.9400 . ?
C3A3 C3A4 1.377(11) . ?
C3A3 H3A3 0.9400 . ?
C3A4 C3A5 1.362(10) . ?
C3A4 H3A4 0.9400 . ?
C3A5 C3A6 1.388(10) . ?
C3A5 H3A5 0.9400 . ?
C3A6 H3A6 0.9400 . ?
C3B1 C3B2 1.395(9) . ?
C3B1 C3B6 1.416(10) . ?
C3B2 C3B3 1.382(10) . ?
C3B2 H3B2 0.9400 . ?
C3B3 C3B4 1.373(12) . ?
C3B3 H3B3 0.9400 . ?
C3B4 C3B5 1.364(12) . ?
C3B4 H3B4 0.9400 . ?
C3B5 C3B6 1.369(10) . ?
C3B5 H3B5 0.9400 . ?
C3B6 H3B6 0.9400 . ?
C3C1 C3C2 1.376(11) . ?
C3C1 C3C6 1.389(10) . ?
C3C2 C3C3 1.416(13) . ?
C3C2 H3C2 0.9400 . ?
C3C3 C3C4 1.358(13) . ?
C3C3 H3C3 0.9400 . ?
C3C4 C3C5 1.369(13) . ?
C3C4 H3C4 0.9400 . ?
C3C5 C3C6 1.379(12) . ?
C3C5 H3C5 0.9400 . ?
C3C6 H3C6 0.9400 . ?
C3D1 C3D6 1.382(10) . ?
C3D1 C3D2 1.391(11) . ?
C3D2 C3D3 1.365(10) . ?
C3D2 H3D2 0.9400 . ?
C3D3 C3D4 1.396(12) . ?
C3D3 H3D3 0.9400 . ?
C3D4 C3D5 1.358(12) . ?
C3D4 H3D4 0.9400 . ?
C3D5 C3D6 1.390(10) . ?
C3D5 H3D5 0.9400 . ?
C3D6 H3D6 0.9400 . ?
C4A1 C4A6 1.389(9) . ?
C4A1 C4A2 1.395(10) . ?
C4A2 C4A3 1.373(11) . ?
C4A2 H4A2 0.9400 . ?
C4A3 C4A4 1.366(10) . ?
C4A3 H4A3 0.9400 . ?
C4A4 C4A5 1.371(11) . ?
C4A4 H4A4 0.9400 . ?
C4A5 C4A6 1.378(11) . ?
C4A5 H4A5 0.9400 . ?
C4A6 H4A6 0.9400 . ?
C4B1 C4B2 1.375(10) . ?
C4B1 C4B6 1.383(9) . ?
C4B2 C4B3 1.385(10) . ?
C4B2 H4B2 0.9400 . ?
C4B3 C4B4 1.386(11) . ?
C4B3 H4B3 0.9400 . ?
C4B4 C4B5 1.378(12) . ?
C4B4 H4B4 0.9400 . ?
C4B5 C4B6 1.374(9) . ?
C4B5 H4B5 0.9400 . ?
C4B6 H4B6 0.9400 . ?
C4C1 C4C6 1.390(9) . ?
C4C1 C4C2 1.397(9) . ?
C4C2 C4C3 1.392(9) . ?
C4C2 H4C2 0.9400 . ?
C4C3 C4C4 1.373(10) . ?
C4C3 H4C3 0.9400 . ?
C4C4 C4C5 1.369(10) . ?
C4C4 H4C4 0.9400 . ?
C4C5 C4C6 1.364(9) . ?
C4C5 H4C5 0.9400 . ?
C4C6 H4C6 0.9400 . ?
C4D1 C4D6 1.375(9) . ?
C4D1 C4D2 1.403(9) . ?
C4D2 C4D3 1.355(10) . ?
C4D2 H4D2 0.9400 . ?
C4D3 C4D4 1.363(10) . ?
C4D3 H4D3 0.9400 . ?
C4D4 C4D5 1.398(10) . ?
C4D4 H4D4 0.9400 . ?
C4D5 C4D6 1.383(10) . ?
C4D5 H4D5 0.9400 . ?
C4D6 H4D6 0.9400 . ?
B11 B16 1.670(11) . ?
B11 B14 1.695(11) . ?
B11 B17 1.769(10) . ?
B11 B12 1.925(10) . ?
B11 B13 1.932(11) . ?
B12 B15 1.691(12) . ?
B12 B14 1.714(11) . ?
B12 B18 1.779(11) . ?
B12 B13 1.975(11) . ?
B12 H12 1.0689 . ?
B13 B15 1.707(11) . ?
B13 B16 1.708(9) . ?
B13 B19 1.777(10) . ?
B13 H13 1.1873 . ?
B14 B18 1.679(13) . ?
B14 B17 1.698(11) . ?
B14 H14 1.1282 . ?
B15 B18 1.692(12) . ?
B15 B19 1.724(10) . ?
B15 H15 1.1445 . ?
B16 B17 1.705(11) . ?
B16 B19 1.711(11) . ?
B16 H16 1.2505 . ?
B17 B18 1.968(11) . ?
B17 B19 1.975(11) . ?
B17 H17 1.1056 . ?
B18 B19 1.970(12) . ?
B18 H18 1.1600 . ?
B19 H19 1.1139 . ?
B21 B24 1.674(12) . ?
B21 B26 1.702(11) . ?
B21 B27 1.774(11) . ?
B21 B22 1.911(12) . ?
B21 B23 1.943(11) . ?
B22 B24 1.683(11) . ?
B22 B25 1.711(12) . ?
B22 B28 1.781(13) . ?
B22 B23 1.968(12) . ?
B22 H22 1.1486 . ?
B23 B25 1.706(14) . ?
B23 B26 1.709(11) . ?
B23 B29 1.789(12) . ?
B23 H23 1.0959 . ?
B24 B28 1.669(13) . ?
B24 B27 1.707(11) . ?
B24 H24 1.2822 . ?
B25 B29 1.705(12) . ?
B25 B28 1.706(12) . ?
B25 H25 1.2171 . ?
B26 B29 1.696(13) . ?
B26 B27 1.713(11) . ?
B26 H26 1.1064 . ?
B27 B28 1.943(12) . ?
B27 B29 1.945(11) . ?
B27 H27 1.1137 . ?
B28 B29 1.949(12) . ?
B28 H28 1.1094 . ?
B29 H29 1.0116 . ?
CA1 CA2 1.409(17) . ?
CA1 HA1A 0.9700 . ?
CA1 HA1B 0.9700 . ?
CA1 HA1C 0.9700 . ?
CA2 NA1 1.153(14) . ?
NB1 CB1 1.102(11) 2_457 ?
CB1 NB1 1.102(11) 2_447 ?
CB1 CB2 1.472(14) . ?
CB2 HB2A 0.9700 . ?
CB2 HB2B 0.9700 . ?
CB2 HB2C 0.9700 . ?
